data_4503878
loop_
_publ_author_name
'Ikeda, Taichi'
'Asakawa, Masumi'
'Miyake, Koji'
'Goto, Midori'
'Shimizu, Toshimi'

_publ_section_title
;
 Scanning tunneling microscopy observation of self-assembled monolayers of
 strapped porphyrins.
;
_journal_issue 22
_journal_name_full 'Langmuir : the ACS journal of surfaces and colloids'
_journal_page_first 12877
_journal_page_last 12882
_journal_paper_doi 10.1021/la801508k
_journal_volume 24
_journal_year 2008
_chemical_formula_sum 'C54 H40 N4 O4'
_chemical_formula_weight 808.90
_chemical_name_systematic
; 
 ? 
;
_space_group_IT_number 15
_symmetry_cell_setting monoclinic
_symmetry_space_group_name_Hall '-C 2yc'
_symmetry_space_group_name_H-M 'C 1 2/c 1'
_atom_sites_solution_hydrogens mixed
_atom_sites_solution_primary direct
_atom_sites_solution_secondary difmap
_audit_creation_method SHELXL-97
_cell_angle_alpha 90.00
_cell_angle_beta 101.3100(10)
_cell_angle_gamma 90.00
_cell_formula_units_Z 16
_cell_length_a 19.6062(15)
_cell_length_b 18.0781(13)
_cell_length_c 48.041(4)
_cell_measurement_reflns_used 7481
_cell_measurement_temperature 183(2)
_cell_measurement_theta_max 26.867
_cell_measurement_theta_min 2.299
_cell_volume 16697(2)
_computing_cell_refinement 'Bruker SMART'
_computing_data_collection 'Bruker SMART'
_computing_data_reduction 'Bruker SAINT'
_computing_molecular_graphics 'Bruker SHELXTL'
_computing_publication_material 'Bruker SHELXTL'
_computing_structure_refinement 'SHELXL-97 (Sheldrick, 1997)'
_computing_structure_solution 'SHELXS-97 (Sheldrick, 1990)'
_diffrn_ambient_temperature 183(2)
_diffrn_detector_area_resol_mean 8.366
_diffrn_measured_fraction_theta_full 0.999
_diffrn_measured_fraction_theta_max 0.917
_diffrn_measurement_device_type 'CCD area detector'
_diffrn_measurement_method 'phi and omega scans'
_diffrn_radiation_monochromator graphite
_diffrn_radiation_source 'rotating anode'
_diffrn_radiation_type MoK\a
_diffrn_radiation_wavelength 0.71073
_diffrn_reflns_av_R_equivalents 0.0304
_diffrn_reflns_av_sigmaI/netI 0.0418
_diffrn_reflns_limit_h_max 21
_diffrn_reflns_limit_h_min -25
_diffrn_reflns_limit_k_max 23
_diffrn_reflns_limit_k_min -24
_diffrn_reflns_limit_l_max 53
_diffrn_reflns_limit_l_min -61
_diffrn_reflns_number 51933
_diffrn_reflns_theta_full 26.12
_diffrn_reflns_theta_max 28.31
_diffrn_reflns_theta_min 0.86
_diffrn_standards_interval_time 600
_diffrn_standards_number 492
_exptl_absorpt_coefficient_mu 0.082
_exptl_absorpt_correction_T_max 0.9919
_exptl_absorpt_correction_T_min 0.9759
_exptl_absorpt_correction_type empirical
_exptl_absorpt_process_details sadabs
_exptl_crystal_colour red
_exptl_crystal_density_diffrn 1.287
_exptl_crystal_density_method 'not measured'
_exptl_crystal_description rectangular
_exptl_crystal_F_000 6784
_exptl_crystal_size_max 0.30
_exptl_crystal_size_mid 0.10
_exptl_crystal_size_min 0.10
_refine_diff_density_max 0.416
_refine_diff_density_min -0.270
_refine_diff_density_rms 0.057
_refine_ls_extinction_method none
_refine_ls_goodness_of_fit_ref 0.981
_refine_ls_hydrogen_treatment mixed
_refine_ls_matrix_type full
_refine_ls_number_parameters 1129
_refine_ls_number_reflns 19057
_refine_ls_number_restraints 0
_refine_ls_restrained_S_all 0.981
_refine_ls_R_factor_all 0.0703
_refine_ls_R_factor_gt 0.0482
_refine_ls_shift/su_max 0.037
_refine_ls_shift/su_mean 0.001
_refine_ls_structure_factor_coef Fsqd
_refine_ls_weighting_details 'calc w=1/[\s^2^(Fo^2^)+(0.0702P)^2^+8.4702P] where P=(Fo^2^+2Fc^2^)/3'
_refine_ls_weighting_scheme calc
_refine_ls_wR_factor_gt 0.1189
_refine_ls_wR_factor_ref 0.1318
_reflns_number_gt 14194
_reflns_number_total 19057
_reflns_threshold_expression >2sigma(I)
_cod_data_source_file la801508k_si_002.cif
_cod_data_source_block iksai
_cod_depositor_comments
;
The following automatic conversions were performed:

'_symmetry_cell_setting' value 'Monoclinic' changed to 'monoclinic'
according to /home/saulius/struct/CIF-dictionaries/cif_core.dic
dictionary named 'cif_core.dic' version 2.4.1 from 2010-06-29.

Automatic conversion script
Id: cif_fix_values 1715 2011-07-08 13:25:40Z adriana 

The following automatic conversions were performed:

'_atom_sites_solution_hydrogens' value 'geom and difmap' was changed
to 'mixed'.

Automatic conversion script
Id: cif_fix_values 6452 2018-10-05 10:23:21Z andrius 
;
_cod_original_sg_symbol_H-M C2/c
_cod_database_code 4503878

loop_
_symmetry_equiv_pos_as_xyz
'x, y, z'
'-x, y, -z+1/2'
'x+1/2, y+1/2, z'
'-x+1/2, y+1/2, -z+1/2'
'-x, -y, -z'
'x, -y, z-1/2'
'-x+1/2, -y+1/2, -z'
'x+1/2, -y+1/2, z-1/2'

loop_
_atom_site_label
_atom_site_type_symbol
_atom_site_fract_x
_atom_site_fract_y
_atom_site_fract_z
_atom_site_U_iso_or_equiv
_atom_site_adp_type
_atom_site_occupancy
_atom_site_symmetry_multiplicity
_atom_site_calc_flag
_atom_site_refinement_flags
O1 O 0.57841(6) 0.41074(7) 0.15305(2) 0.0344(3) Uani 1 1 d .
O2 O 0.48835(6) 0.42860(7) 0.09607(3) 0.0431(3) Uani 1 1 d .
O3 O 0.22966(7) 0.37843(10) 0.12113(3) 0.0593(4) Uani 1 1 d .
O4 O 0.10020(6) 0.39321(7) 0.13588(3) 0.0390(3) Uani 1 1 d .
O5 O 0.86742(6) 0.16103(6) 0.12383(3) 0.0363(3) Uani 1 1 d .
O6 O 0.98143(6) 0.11353(8) 0.10453(3) 0.0426(3) Uani 1 1 d .
O7 O 1.23075(7) 0.21095(7) 0.08088(3) 0.0423(3) Uani 1 1 d .
O8 O 1.19789(6) 0.31444(6) 0.03285(2) 0.0350(3) Uani 1 1 d .
N1 N 0.27071(7) 0.45512(7) 0.19905(3) 0.0252(3) Uani 1 1 d .
N2 N 0.29687(7) 0.29750(7) 0.19771(3) 0.0258(3) Uani 1 1 d .
N3 N 0.44425(7) 0.32286(7) 0.20394(3) 0.0249(3) Uani 1 1 d .
N4 N 0.41800(6) 0.48134(7) 0.20490(3) 0.0244(3) Uani 1 1 d .
N5 N 0.99741(7) 0.42771(8) 0.05273(3) 0.0303(3) Uani 1 1 d .
N6 N 0.98318(7) 0.29770(7) 0.01642(3) 0.0299(3) Uani 1 1 d .
N7 N 0.87071(7) 0.24206(7) 0.04142(3) 0.0300(3) Uani 1 1 d .
N8 N 0.88434(7) 0.37163(7) 0.07792(3) 0.0288(3) Uani 1 1 d .
C1 C 0.27011(8) 0.53051(8) 0.20199(3) 0.0245(3) Uani 1 1 d .
C2 C 0.19916(8) 0.55470(8) 0.19704(3) 0.0280(3) Uani 1 1 d .
H2 H 0.1836 0.6043 0.1978 0.034 Uiso 1 1 calc R
C3 C 0.15834(8) 0.49416(9) 0.19112(3) 0.0295(3) Uani 1 1 d .
H3 H 0.1089 0.4935 0.1868 0.035 Uiso 1 1 calc R
C4 C 0.20334(8) 0.43130(8) 0.19257(3) 0.0257(3) Uani 1 1 d .
C5 C 0.18177(8) 0.35791(8) 0.18871(3) 0.0269(3) Uani 1 1 d .
C6 C 0.22555(8) 0.29648(8) 0.19075(3) 0.0268(3) Uani 1 1 d .
C7 C 0.20243(8) 0.22066(9) 0.18698(4) 0.0313(3) Uani 1 1 d .
H7 H 0.1557 0.2042 0.1815 0.038 Uiso 1 1 calc R
C8 C 0.25940(8) 0.17764(9) 0.19261(4) 0.0317(4) Uani 1 1 d .
H8 H 0.2601 0.1251 0.1922 0.038 Uiso 1 1 calc R
C9 C 0.31909(8) 0.22541(8) 0.19931(3) 0.0261(3) Uani 1 1 d .
C10 C 0.38837(8) 0.20131(8) 0.20547(3) 0.0263(3) Uani 1 1 d .
C11 C 0.44631(8) 0.24755(8) 0.20703(3) 0.0258(3) Uani 1 1 d .
C12 C 0.51741(8) 0.22414(9) 0.21022(3) 0.0301(3) Uani 1 1 d .
H12 H 0.5341 0.1749 0.2132 0.036 Uiso 1 1 calc R
C13 C 0.55624(8) 0.28495(8) 0.20815(3) 0.0293(3) Uani 1 1 d .
H13 H 0.6050 0.2860 0.2089 0.035 Uiso 1 1 calc R
C14 C 0.51035(8) 0.34773(8) 0.20458(3) 0.0240(3) Uani 1 1 d .
C15 C 0.53061(8) 0.42168(8) 0.20345(3) 0.0236(3) Uani 1 1 d .
C16 C 0.48776(8) 0.48306(8) 0.20511(3) 0.0246(3) Uani 1 1 d .
C17 C 0.51210(8) 0.55839(8) 0.20908(4) 0.0305(3) Uani 1 1 d .
H17 H 0.5582 0.5753 0.2095 0.037 Uiso 1 1 calc R
C18 C 0.45719(8) 0.60027(8) 0.21203(4) 0.0309(4) Uani 1 1 d .
H18 H 0.4579 0.6519 0.2157 0.037 Uiso 1 1 calc R
C19 C 0.39728(8) 0.55275(8) 0.20867(3) 0.0245(3) Uani 1 1 d .
C20 C 0.32898(8) 0.57606(8) 0.20786(3) 0.0244(3) Uani 1 1 d .
C21 C 0.40092(8) 0.11994(8) 0.21035(3) 0.0264(3) Uani 1 1 d .
C22 C 0.39143(8) 0.08798(8) 0.23562(3) 0.0292(3) Uani 1 1 d .
H22 H 0.3757 0.1176 0.2494 0.035 Uiso 1 1 calc R
C23 C 0.40467(9) 0.01337(9) 0.24097(4) 0.0355(4) Uani 1 1 d .
H23 H 0.3985 -0.0076 0.2584 0.043 Uiso 1 1 calc R
C24 C 0.42677(9) -0.03041(9) 0.22090(4) 0.0365(4) Uani 1 1 d .
H24 H 0.4362 -0.0814 0.2246 0.044 Uiso 1 1 calc R
C25 C 0.43516(9) -0.00003(9) 0.19545(4) 0.0393(4) Uani 1 1 d .
H25 H 0.4499 -0.0302 0.1815 0.047 Uiso 1 1 calc R
C26 C 0.42198(9) 0.07492(9) 0.19017(4) 0.0370(4) Uani 1 1 d .
H26 H 0.4275 0.0955 0.1725 0.044 Uiso 1 1 calc R
C27 C 0.31501(8) 0.65588(8) 0.21269(3) 0.0257(3) Uani 1 1 d .
C28 C 0.32767(9) 0.71027(8) 0.19407(4) 0.0329(4) Uani 1 1 d .
H28 H 0.3486 0.6976 0.1785 0.039 Uiso 1 1 calc R
C29 C 0.30997(10) 0.78311(9) 0.19813(4) 0.0431(4) Uani 1 1 d .
H29 H 0.3194 0.8203 0.1855 0.052 Uiso 1 1 calc R
C30 C 0.27879(11) 0.80187(9) 0.22041(4) 0.0457(5) Uani 1 1 d .
H30 H 0.2659 0.8517 0.2229 0.055 Uiso 1 1 calc R
C31 C 0.26630(10) 0.74831(9) 0.23909(4) 0.0405(4) Uani 1 1 d .
H31 H 0.2449 0.7612 0.2545 0.049 Uiso 1 1 calc R
C32 C 0.28481(9) 0.67570(9) 0.23546(4) 0.0334(4) Uani 1 1 d .
H32 H 0.2768 0.6391 0.2486 0.040 Uiso 1 1 calc R
C33 C 0.10536(8) 0.34322(8) 0.18189(4) 0.0289(3) Uani 1 1 d .
C34 C 0.07046(9) 0.31407(9) 0.20198(4) 0.0359(4) Uani 1 1 d .
H34 H 0.0947 0.3069 0.2209 0.043 Uiso 1 1 calc R
C35 C 0.00071(9) 0.29545(9) 0.19459(4) 0.0393(4) Uani 1 1 d .
H35 H -0.0231 0.2769 0.2085 0.047 Uiso 1 1 calc R
C36 C -0.03407(9) 0.30391(10) 0.16698(4) 0.0416(4) Uani 1 1 d .
H36 H -0.0811 0.2884 0.1617 0.050 Uiso 1 1 calc R
C37 C -0.00109(9) 0.33477(10) 0.14699(4) 0.0408(4) Uani 1 1 d .
H37 H -0.0254 0.3411 0.1280 0.049 Uiso 1 1 calc R
C38 C 0.06744(8) 0.35652(9) 0.15470(4) 0.0324(4) Uani 1 1 d .
C39 C 0.11106(10) 0.35072(11) 0.11226(4) 0.0426(4) Uani 1 1 d .
H39A H 0.0678 0.3491 0.0976 0.051 Uiso 1 1 calc R
H39B H 0.1239 0.2994 0.1183 0.051 Uiso 1 1 calc R
C40 C 0.16804(9) 0.38549(12) 0.10030(4) 0.0425(4) Uani 1 1 d .
H40A H 0.1733 0.3601 0.0826 0.051 Uiso 1 1 calc R
H40B H 0.1576 0.4383 0.0960 0.051 Uiso 1 1 calc R
C41 C 0.29182(9) 0.39485(11) 0.11370(4) 0.0410(4) Uani 1 1 d .
C42 C 0.29987(10) 0.42523(11) 0.08803(4) 0.0414(4) Uani 1 1 d .
H42 H 0.2602 0.4391 0.0743 0.050 Uiso 1 1 calc R
C43 C 0.36622(10) 0.43520(10) 0.08259(4) 0.0387(4) Uani 1 1 d .
H43 H 0.3719 0.4552 0.0649 0.046 Uiso 1 1 calc R
C44 C 0.42392(9) 0.41633(9) 0.10266(4) 0.0334(4) Uani 1 1 d .
C45 C 0.41577(9) 0.38956(9) 0.12889(4) 0.0342(4) Uani 1 1 d .
H45 H 0.4554 0.3790 0.1432 0.041 Uiso 1 1 calc R
C46 C 0.34996(9) 0.37833(10) 0.13412(4) 0.0391(4) Uani 1 1 d .
H46 H 0.3444 0.3590 0.1519 0.047 Uiso 1 1 calc R
C47 C 0.54091(9) 0.37447(10) 0.10470(4) 0.0375(4) Uani 1 1 d .
H47A H 0.5588 0.3574 0.0879 0.045 Uiso 1 1 calc R
H47B H 0.5203 0.3313 0.1127 0.045 Uiso 1 1 calc R
C48 C 0.60018(9) 0.40385(10) 0.12643(4) 0.0366(4) Uani 1 1 d .
H48A H 0.6404 0.3698 0.1284 0.044 Uiso 1 1 calc R
H48B H 0.6147 0.4527 0.1203 0.044 Uiso 1 1 calc R
C49 C 0.60464(8) 0.43842(8) 0.20184(3) 0.0247(3) Uani 1 1 d .
C50 C 0.65152(8) 0.46226(8) 0.22570(3) 0.0284(3) Uani 1 1 d .
H50 H 0.6375 0.4638 0.2435 0.034 Uiso 1 1 calc R
C51 C 0.71848(8) 0.48393(8) 0.22397(4) 0.0308(3) Uani 1 1 d .
H51 H 0.7499 0.5004 0.2404 0.037 Uiso 1 1 calc R
C52 C 0.73883(8) 0.48133(8) 0.19811(4) 0.0306(3) Uani 1 1 d .
H52 H 0.7845 0.4965 0.1968 0.037 Uiso 1 1 calc R
C53 C 0.69365(8) 0.45690(9) 0.17401(4) 0.0308(3) Uani 1 1 d .
H53 H 0.7084 0.4551 0.1563 0.037 Uiso 1 1 calc R
C54 C 0.62660(8) 0.43507(8) 0.17579(3) 0.0266(3) Uani 1 1 d .
C55 C 0.98886(9) 0.48683(9) 0.06978(3) 0.0317(4) Uani 1 1 d .
C56 C 1.03933(9) 0.54064(9) 0.06560(4) 0.0372(4) Uani 1 1 d .
H56 H 1.0450 0.5883 0.0741 0.045 Uiso 1 1 calc R
C57 C 1.07761(9) 0.51253(9) 0.04761(4) 0.0365(4) Uani 1 1 d .
H57 H 1.1156 0.5364 0.0417 0.044 Uiso 1 1 calc R
C58 C 1.05130(8) 0.44080(9) 0.03892(3) 0.0301(3) Uani 1 1 d .
C59 C 1.07353(8) 0.39390(9) 0.01931(3) 0.0302(3) Uani 1 1 d .
C60 C 1.03861(8) 0.32978(9) 0.00787(3) 0.0307(3) Uani 1 1 d .
C61 C 1.05504(9) 0.29095(10) -0.01636(4) 0.0383(4) Uani 1 1 d .
H61 H 1.0916 0.3024 -0.0260 0.046 Uiso 1 1 calc R
C62 C 1.00889(10) 0.23584(10) -0.02251(4) 0.0386(4) Uani 1 1 d .
H62 H 1.0057 0.2013 -0.0376 0.046 Uiso 1 1 calc R
C63 C 0.96468(9) 0.23918(9) -0.00160(3) 0.0310(3) Uani 1 1 d .
C64 C 0.91185(9) 0.18802(9) 0.00027(3) 0.0304(3) Uani 1 1 d .
C65 C 0.87093(9) 0.18894(9) 0.02113(3) 0.0318(4) Uani 1 1 d .
C66 C 0.82488(10) 0.13200(10) 0.02657(4) 0.0412(4) Uani 1 1 d .
H66 H 0.8139 0.0881 0.0158 0.049 Uiso 1 1 calc R
C67 C 0.79952(10) 0.15134(10) 0.04978(4) 0.0413(4) Uani 1 1 d .
H67 H 0.7681 0.1230 0.0582 0.050 Uiso 1 1 calc R
C68 C 0.82798(9) 0.22140(9) 0.05945(3) 0.0320(4) Uani 1 1 d .
C69 C 0.81396(8) 0.26115(9) 0.08265(3) 0.0290(3) Uani 1 1 d .
C70 C 0.83915(8) 0.33200(9) 0.09063(3) 0.0288(3) Uani 1 1 d .
C71 C 0.82080(8) 0.37384(9) 0.11384(4) 0.0320(4) Uani 1 1 d .
H71 H 0.7909 0.3582 0.1261 0.038 Uiso 1 1 calc R
C72 C 0.85424(8) 0.43898(9) 0.11474(4) 0.0329(4) Uani 1 1 d .
H72 H 0.8519 0.4787 0.1275 0.040 Uiso 1 1 calc R
C73 C 0.89457(8) 0.43679(8) 0.09245(3) 0.0289(3) Uani 1 1 d .
C74 C 0.94213(8) 0.49197(9) 0.08822(3) 0.0311(3) Uani 1 1 d .
C75 C 0.89928(9) 0.12618(9) -0.02070(3) 0.0304(3) Uani 1 1 d .
C76 C 0.95056(10) 0.07389(10) -0.02219(4) 0.0384(4) Uani 1 1 d .
H76 H 0.9942 0.0772 -0.0095 0.046 Uiso 1 1 calc R
C77 C 0.93866(11) 0.01722(10) -0.04189(4) 0.0432(4) Uani 1 1 d .
H77 H 0.9742 -0.0180 -0.0427 0.052 Uiso 1 1 calc R
C78 C 0.87560(11) 0.01159(10) -0.06036(4) 0.0408(4) Uani 1 1 d .
H78 H 0.8675 -0.0275 -0.0738 0.049 Uiso 1 1 calc R
C79 C 0.82436(10) 0.06296(10) -0.05923(4) 0.0380(4) Uani 1 1 d .
H79 H 0.7809 0.0594 -0.0720 0.046 Uiso 1 1 calc R
C80 C 0.83575(9) 0.11997(9) -0.03944(3) 0.0329(4) Uani 1 1 d .
H80 H 0.7999 0.1549 -0.0387 0.039 Uiso 1 1 calc R
C81 C 0.94628(9) 0.56112(9) 0.10553(4) 0.0323(4) Uani 1 1 d .
C82 C 1.00592(9) 0.57758(10) 0.12542(4) 0.0351(4) Uani 1 1 d .
H82 H 1.0431 0.5430 0.1290 0.042 Uiso 1 1 calc R
C83 C 1.01154(10) 0.64408(10) 0.14002(4) 0.0393(4) Uani 1 1 d .
H83 H 1.0527 0.6550 0.1534 0.047 Uiso 1 1 calc R
C84 C 0.95782(11) 0.69440(10) 0.13523(4) 0.0426(4) Uani 1 1 d .
H84 H 0.9624 0.7405 0.1449 0.051 Uiso 1 1 calc R
C85 C 0.89753(12) 0.67769(10) 0.11639(5) 0.0532(5) Uani 1 1 d .
H85 H 0.8599 0.7118 0.1134 0.064 Uiso 1 1 calc R
C86 C 0.89146(11) 0.61121(10) 0.10172(4) 0.0485(5) Uani 1 1 d .
H86 H 0.8494 0.5998 0.0889 0.058 Uiso 1 1 calc R
C87 C 1.13768(9) 0.41636(9) 0.00897(3) 0.0306(3) Uani 1 1 d .
C88 C 1.13695(10) 0.47798(9) -0.00847(4) 0.0372(4) Uani 1 1 d .
H88 H 1.0950 0.5051 -0.0140 0.045 Uiso 1 1 calc R
C89 C 1.19607(10) 0.50060(10) -0.01789(4) 0.0403(4) Uani 1 1 d .
H89 H 1.1943 0.5422 -0.0301 0.048 Uiso 1 1 calc R
C90 C 1.25698(10) 0.46251(10) -0.00952(4) 0.0377(4) Uani 1 1 d .
H90 H 1.2977 0.4784 -0.0157 0.045 Uiso 1 1 calc R
C91 C 1.25985(9) 0.40089(10) 0.00791(4) 0.0345(4) Uani 1 1 d .
H91 H 1.3025 0.3752 0.0138 0.041 Uiso 1 1 calc R
C92 C 1.20003(9) 0.37693(9) 0.01666(3) 0.0302(3) Uani 1 1 d .
C93 C 1.26047(9) 0.27210(10) 0.04017(4) 0.0349(4) Uani 1 1 d .
H93A H 1.2954 0.2998 0.0539 0.042 Uiso 1 1 calc R
H93B H 1.2800 0.2626 0.0230 0.042 Uiso 1 1 calc R
C94 C 1.24381(10) 0.20025(10) 0.05295(4) 0.0376(4) Uani 1 1 d .
H94A H 1.2023 0.1778 0.0408 0.045 Uiso 1 1 calc R
H94B H 1.2833 0.1656 0.0537 0.045 Uiso 1 1 calc R
C95 C 1.16809(9) 0.18513(9) 0.08603(4) 0.0331(4) Uani 1 1 d .
C96 C 1.16865(9) 0.15221(9) 0.11215(3) 0.0339(4) Uani 1 1 d .
H96 H 1.2114 0.1462 0.1252 0.041 Uiso 1 1 calc R
C97 C 1.10710(9) 0.12804(9) 0.11932(4) 0.0351(4) Uani 1 1 d .
H97 H 1.1076 0.1058 0.1373 0.042 Uiso 1 1 calc R
C98 C 1.04495(9) 0.13652(9) 0.10013(4) 0.0340(4) Uani 1 1 d .
C99 C 1.04462(9) 0.17041(10) 0.07414(4) 0.0376(4) Uani 1 1 d .
H99 H 1.0019 0.1766 0.0611 0.045 Uiso 1 1 calc R
C100 C 1.10554(9) 0.19504(10) 0.06716(4) 0.0368(4) Uani 1 1 d .
H100 H 1.1047 0.2188 0.0495 0.044 Uiso 1 1 calc R
C101 C 0.97459(9) 0.09805(10) 0.13282(4) 0.0368(4) Uani 1 1 d .
H10A H 0.9949 0.1386 0.1457 0.044 Uiso 1 1 calc R
H10B H 0.9989 0.0515 0.1395 0.044 Uiso 1 1 calc R
C102 C 0.89835(9) 0.09103(9) 0.13256(4) 0.0364(4) Uani 1 1 d .
H10C H 0.8777 0.0518 0.1192 0.044 Uiso 1 1 calc R
H10D H 0.8906 0.0782 0.1517 0.044 Uiso 1 1 calc R
C103 C 0.79652(9) 0.16573(9) 0.11823(3) 0.0312(3) Uani 1 1 d .
C104 C 0.75392(9) 0.11991(10) 0.13047(4) 0.0384(4) Uani 1 1 d .
H104 H 0.7733 0.0804 0.1425 0.046 Uiso 1 1 calc R
C105 C 0.68311(10) 0.13242(11) 0.12500(4) 0.0427(4) Uani 1 1 d .
H105 H 0.6538 0.1009 0.1333 0.051 Uiso 1 1 calc R
C106 C 0.65427(10) 0.18975(11) 0.10775(4) 0.0438(4) Uani 1 1 d .
H106 H 0.6057 0.1992 0.1048 0.053 Uiso 1 1 calc R
C107 C 0.69701(9) 0.23372(10) 0.09470(4) 0.0391(4) Uani 1 1 d .
H107 H 0.6771 0.2725 0.0824 0.047 Uiso 1 1 calc R
C108 C 0.76805(8) 0.22187(9) 0.09939(3) 0.0300(3) Uani 1 1 d .
H7N H 0.8956(11) 0.2821(12) 0.0432(4) 0.050 Uiso 1 1 d .
H5N H 0.9734(11) 0.3876(12) 0.0509(4) 0.050 Uiso 1 1 d .
H1N H 0.3070(11) 0.4260(11) 0.1997(4) 0.050 Uiso 1 1 d .
H3N H 0.4076(11) 0.3483(12) 0.2027(4) 0.050 Uiso 1 1 d .

loop_
_atom_site_aniso_label
_atom_site_aniso_U_11
_atom_site_aniso_U_22
_atom_site_aniso_U_33
_atom_site_aniso_U_23
_atom_site_aniso_U_13
_atom_site_aniso_U_12
O1 0.0282(6) 0.0489(7) 0.0279(6) -0.0031(5) 0.0097(5) -0.0070(5)
O2 0.0373(7) 0.0480(7) 0.0453(8) 0.0120(6) 0.0110(6) -0.0048(6)
O3 0.0310(7) 0.1132(13) 0.0340(7) 0.0138(8) 0.0068(6) 0.0061(8)
O4 0.0403(7) 0.0388(7) 0.0396(7) -0.0020(5) 0.0116(5) -0.0033(5)
O5 0.0317(6) 0.0316(6) 0.0458(7) 0.0062(5) 0.0077(5) -0.0038(5)
O6 0.0367(7) 0.0594(8) 0.0329(7) 0.0002(6) 0.0093(5) -0.0057(6)
O7 0.0407(7) 0.0545(8) 0.0319(7) 0.0033(6) 0.0077(5) -0.0112(6)
O8 0.0324(6) 0.0360(6) 0.0378(7) 0.0102(5) 0.0102(5) 0.0001(5)
N1 0.0236(7) 0.0202(6) 0.0323(7) -0.0011(5) 0.0073(5) -0.0003(5)
N2 0.0259(7) 0.0222(6) 0.0300(7) 0.0014(5) 0.0069(5) -0.0002(5)
N3 0.0251(7) 0.0200(6) 0.0306(7) -0.0009(5) 0.0081(5) -0.0009(5)
N4 0.0252(6) 0.0209(6) 0.0283(7) -0.0020(5) 0.0080(5) 0.0005(5)
N5 0.0306(7) 0.0254(7) 0.0338(7) 0.0006(6) 0.0038(6) -0.0055(6)
N6 0.0316(7) 0.0288(7) 0.0286(7) -0.0003(5) 0.0042(6) -0.0067(6)
N7 0.0344(8) 0.0270(7) 0.0294(7) -0.0015(6) 0.0082(6) -0.0084(6)
N8 0.0302(7) 0.0252(6) 0.0302(7) 0.0010(5) 0.0040(6) -0.0047(5)
C1 0.0292(8) 0.0208(7) 0.0248(8) 0.0001(6) 0.0088(6) 0.0007(6)
C2 0.0294(8) 0.0226(7) 0.0329(8) 0.0011(6) 0.0081(7) 0.0027(6)
C3 0.0241(8) 0.0297(8) 0.0349(9) 0.0023(7) 0.0061(6) 0.0021(6)
C4 0.0246(8) 0.0259(7) 0.0271(8) 0.0014(6) 0.0063(6) -0.0008(6)
C5 0.0231(8) 0.0280(8) 0.0292(8) 0.0025(6) 0.0041(6) -0.0032(6)
C6 0.0267(8) 0.0246(7) 0.0289(8) 0.0007(6) 0.0053(6) -0.0051(6)
C7 0.0265(8) 0.0262(8) 0.0400(9) -0.0018(7) 0.0035(7) -0.0067(6)
C8 0.0328(9) 0.0216(7) 0.0412(9) -0.0011(7) 0.0085(7) -0.0047(6)
C9 0.0291(8) 0.0219(7) 0.0288(8) 0.0004(6) 0.0097(6) -0.0029(6)
C10 0.0299(8) 0.0212(7) 0.0292(8) -0.0005(6) 0.0091(6) -0.0017(6)
C11 0.0310(8) 0.0215(7) 0.0258(8) -0.0003(6) 0.0077(6) 0.0000(6)
C12 0.0287(8) 0.0230(7) 0.0380(9) -0.0005(7) 0.0052(7) 0.0028(6)
C13 0.0239(8) 0.0257(8) 0.0379(9) -0.0020(7) 0.0055(7) 0.0009(6)
C14 0.0233(7) 0.0231(7) 0.0259(8) -0.0019(6) 0.0061(6) -0.0010(6)
C15 0.0235(7) 0.0239(7) 0.0237(7) -0.0020(6) 0.0055(6) -0.0023(6)
C16 0.0268(8) 0.0226(7) 0.0248(7) -0.0002(6) 0.0062(6) -0.0023(6)
C17 0.0258(8) 0.0229(7) 0.0431(10) -0.0012(7) 0.0074(7) -0.0047(6)
C18 0.0312(9) 0.0183(7) 0.0433(10) -0.0023(7) 0.0078(7) -0.0035(6)
C19 0.0285(8) 0.0199(7) 0.0259(8) -0.0005(6) 0.0074(6) -0.0009(6)
C20 0.0298(8) 0.0195(7) 0.0247(8) 0.0002(6) 0.0075(6) -0.0005(6)
C21 0.0225(8) 0.0207(7) 0.0357(9) 0.0005(6) 0.0053(6) -0.0016(6)
C22 0.0283(8) 0.0261(8) 0.0323(9) -0.0010(6) 0.0037(7) -0.0007(6)
C23 0.0353(9) 0.0307(8) 0.0387(10) 0.0091(7) 0.0026(7) -0.0010(7)
C24 0.0313(9) 0.0206(7) 0.0562(11) 0.0046(7) 0.0047(8) 0.0018(6)
C25 0.0404(10) 0.0264(8) 0.0549(11) -0.0064(8) 0.0188(9) 0.0008(7)
C26 0.0450(10) 0.0286(8) 0.0429(10) 0.0019(7) 0.0219(8) -0.0003(7)
C27 0.0254(8) 0.0199(7) 0.0320(8) -0.0028(6) 0.0056(6) -0.0003(6)
C28 0.0373(9) 0.0244(8) 0.0406(9) 0.0010(7) 0.0165(7) 0.0010(7)
C29 0.0554(12) 0.0254(8) 0.0533(12) 0.0092(8) 0.0226(9) 0.0036(8)
C30 0.0612(13) 0.0217(8) 0.0582(12) 0.0006(8) 0.0214(10) 0.0122(8)
C31 0.0535(12) 0.0304(9) 0.0411(10) -0.0053(7) 0.0175(9) 0.0085(8)
C32 0.0442(10) 0.0255(8) 0.0329(9) 0.0009(7) 0.0132(7) 0.0025(7)
C33 0.0250(8) 0.0220(7) 0.0396(9) 0.0000(6) 0.0055(7) -0.0022(6)
C34 0.0335(9) 0.0310(8) 0.0433(10) 0.0055(7) 0.0079(7) -0.0040(7)
C35 0.0337(9) 0.0290(8) 0.0583(12) 0.0052(8) 0.0165(9) -0.0043(7)
C36 0.0242(8) 0.0341(9) 0.0652(13) 0.0019(9) 0.0053(8) -0.0048(7)
C37 0.0303(9) 0.0410(10) 0.0478(11) 0.0008(8) -0.0003(8) -0.0024(8)
C38 0.0284(8) 0.0278(8) 0.0417(10) -0.0002(7) 0.0081(7) -0.0012(7)
C39 0.0384(10) 0.0506(11) 0.0388(10) -0.0081(8) 0.0072(8) 0.0010(8)
C40 0.0340(10) 0.0614(12) 0.0305(9) 0.0013(8) 0.0023(7) 0.0062(9)
C41 0.0340(10) 0.0587(12) 0.0312(9) -0.0023(8) 0.0089(7) 0.0040(8)
C42 0.0369(10) 0.0549(11) 0.0298(9) 0.0001(8) 0.0001(7) 0.0029(8)
C43 0.0438(10) 0.0442(10) 0.0280(9) 0.0008(7) 0.0065(8) -0.0028(8)
C44 0.0353(9) 0.0317(8) 0.0339(9) -0.0027(7) 0.0082(7) -0.0045(7)
C45 0.0329(9) 0.0377(9) 0.0307(9) -0.0007(7) 0.0033(7) -0.0003(7)
C46 0.0389(10) 0.0517(11) 0.0278(9) 0.0008(8) 0.0090(7) 0.0031(8)
C47 0.0383(10) 0.0414(10) 0.0348(9) -0.0052(8) 0.0127(8) -0.0023(8)
C48 0.0347(9) 0.0452(10) 0.0332(9) -0.0024(7) 0.0149(7) -0.0045(8)
C49 0.0244(8) 0.0167(6) 0.0339(8) -0.0007(6) 0.0075(6) -0.0004(6)
C50 0.0278(8) 0.0235(7) 0.0343(9) -0.0039(6) 0.0071(7) 0.0001(6)
C51 0.0258(8) 0.0222(7) 0.0428(10) -0.0065(7) 0.0027(7) -0.0005(6)
C52 0.0232(8) 0.0201(7) 0.0493(10) 0.0031(7) 0.0089(7) -0.0016(6)
C53 0.0287(8) 0.0301(8) 0.0356(9) 0.0036(7) 0.0108(7) -0.0015(7)
C54 0.0242(8) 0.0232(7) 0.0326(8) 0.0004(6) 0.0057(6) -0.0009(6)
C55 0.0352(9) 0.0260(8) 0.0318(9) 0.0010(6) 0.0011(7) -0.0054(7)
C56 0.0444(10) 0.0296(8) 0.0374(10) -0.0025(7) 0.0073(8) -0.0107(8)
C57 0.0387(10) 0.0342(9) 0.0366(9) 0.0003(7) 0.0072(7) -0.0131(7)
C58 0.0286(8) 0.0291(8) 0.0307(8) 0.0047(6) 0.0007(6) -0.0046(6)
C59 0.0292(8) 0.0296(8) 0.0296(8) 0.0053(6) 0.0006(6) -0.0038(7)
C60 0.0311(9) 0.0305(8) 0.0293(8) 0.0035(6) 0.0032(7) -0.0036(7)
C61 0.0388(10) 0.0423(10) 0.0363(9) -0.0040(8) 0.0135(8) -0.0104(8)
C62 0.0435(10) 0.0414(10) 0.0330(9) -0.0085(7) 0.0125(8) -0.0110(8)
C63 0.0341(9) 0.0310(8) 0.0272(8) -0.0009(6) 0.0040(7) -0.0042(7)
C64 0.0345(9) 0.0296(8) 0.0264(8) -0.0006(6) 0.0041(7) -0.0052(7)
C65 0.0362(9) 0.0289(8) 0.0299(8) -0.0024(7) 0.0056(7) -0.0071(7)
C66 0.0528(11) 0.0352(9) 0.0377(10) -0.0080(8) 0.0140(8) -0.0181(8)
C67 0.0492(11) 0.0385(9) 0.0395(10) -0.0054(8) 0.0165(8) -0.0197(8)
C68 0.0338(9) 0.0308(8) 0.0320(9) 0.0017(7) 0.0083(7) -0.0078(7)
C69 0.0279(8) 0.0288(8) 0.0301(8) 0.0010(6) 0.0056(6) -0.0028(6)
C70 0.0260(8) 0.0281(8) 0.0315(8) 0.0023(6) 0.0033(6) -0.0008(6)
C71 0.0272(8) 0.0350(9) 0.0341(9) -0.0015(7) 0.0068(7) -0.0003(7)
C72 0.0294(9) 0.0313(8) 0.0371(9) -0.0048(7) 0.0040(7) 0.0015(7)
C73 0.0273(8) 0.0264(8) 0.0307(8) 0.0000(6) 0.0002(6) -0.0011(6)
C74 0.0323(9) 0.0269(8) 0.0315(9) 0.0007(6) 0.0000(7) -0.0022(7)
C75 0.0372(9) 0.0292(8) 0.0258(8) 0.0005(6) 0.0086(7) -0.0089(7)
C76 0.0397(10) 0.0385(9) 0.0354(9) -0.0009(7) 0.0034(8) -0.0035(8)
C77 0.0559(12) 0.0353(9) 0.0407(10) -0.0028(8) 0.0153(9) 0.0009(9)
C78 0.0637(13) 0.0339(9) 0.0278(9) -0.0046(7) 0.0162(8) -0.0155(9)
C79 0.0471(11) 0.0408(10) 0.0249(8) 0.0007(7) 0.0041(7) -0.0169(8)
C80 0.0366(9) 0.0335(8) 0.0285(8) 0.0029(7) 0.0062(7) -0.0088(7)
C81 0.0361(9) 0.0269(8) 0.0338(9) 0.0003(7) 0.0068(7) -0.0050(7)
C82 0.0313(9) 0.0393(9) 0.0371(9) -0.0052(7) 0.0123(7) -0.0055(7)
C83 0.0383(10) 0.0459(10) 0.0374(10) -0.0098(8) 0.0167(8) -0.0161(8)
C84 0.0626(13) 0.0277(8) 0.0407(10) -0.0025(7) 0.0181(9) -0.0107(8)
C85 0.0673(14) 0.0306(9) 0.0580(13) 0.0012(9) 0.0033(11) 0.0111(9)
C86 0.0508(12) 0.0320(9) 0.0547(12) -0.0010(8) -0.0093(9) 0.0037(8)
C87 0.0320(9) 0.0317(8) 0.0271(8) -0.0007(6) 0.0035(7) -0.0088(7)
C88 0.0409(10) 0.0332(9) 0.0356(9) 0.0056(7) 0.0024(8) -0.0059(8)
C89 0.0505(11) 0.0365(9) 0.0340(9) 0.0063(7) 0.0086(8) -0.0120(8)
C90 0.0446(10) 0.0386(9) 0.0325(9) -0.0036(7) 0.0142(8) -0.0146(8)
C91 0.0348(9) 0.0370(9) 0.0326(9) -0.0015(7) 0.0086(7) -0.0073(7)
C92 0.0359(9) 0.0294(8) 0.0251(8) 0.0003(6) 0.0058(7) -0.0069(7)
C93 0.0312(9) 0.0401(9) 0.0340(9) 0.0029(7) 0.0079(7) 0.0010(7)
C94 0.0396(10) 0.0399(9) 0.0344(9) 0.0040(7) 0.0101(8) 0.0022(8)
C95 0.0369(9) 0.0301(8) 0.0327(9) -0.0009(7) 0.0078(7) -0.0017(7)
C96 0.0353(9) 0.0358(9) 0.0286(8) 0.0011(7) 0.0015(7) 0.0023(7)
C97 0.0414(10) 0.0367(9) 0.0274(9) 0.0020(7) 0.0074(7) 0.0010(7)
C98 0.0345(9) 0.0362(9) 0.0322(9) -0.0028(7) 0.0086(7) 0.0012(7)
C99 0.0362(10) 0.0432(10) 0.0315(9) 0.0013(7) 0.0021(7) 0.0045(8)
C100 0.0419(10) 0.0374(9) 0.0306(9) 0.0063(7) 0.0055(7) 0.0026(8)
C101 0.0384(10) 0.0389(9) 0.0338(9) 0.0029(7) 0.0091(7) 0.0019(8)
C102 0.0408(10) 0.0315(8) 0.0381(10) 0.0053(7) 0.0106(8) 0.0006(7)
C103 0.0325(9) 0.0323(8) 0.0299(8) -0.0043(7) 0.0085(7) -0.0069(7)
C104 0.0402(10) 0.0392(9) 0.0365(10) 0.0064(8) 0.0092(8) -0.0066(8)
C105 0.0369(10) 0.0498(11) 0.0445(11) 0.0066(9) 0.0152(8) -0.0131(8)
C106 0.0311(9) 0.0508(11) 0.0515(12) 0.0050(9) 0.0128(8) -0.0055(8)
C107 0.0364(10) 0.0386(9) 0.0439(10) 0.0047(8) 0.0121(8) -0.0020(8)
C108 0.0328(9) 0.0281(8) 0.0307(8) -0.0026(6) 0.0102(7) -0.0061(7)

loop_
_atom_type_symbol
_atom_type_description
_atom_type_scat_dispersion_real
_atom_type_scat_dispersion_imag
_atom_type_scat_source
C C 0.0033 0.0016 'International Tables Vol C Tables 4.2.6.8 and 6.1.1.4'
H H 0.0000 0.0000 'International Tables Vol C Tables 4.2.6.8 and 6.1.1.4'
N N 0.0061 0.0033 'International Tables Vol C Tables 4.2.6.8 and 6.1.1.4'
O O 0.0106 0.0060 'International Tables Vol C Tables 4.2.6.8 and 6.1.1.4'

loop_
_geom_angle_atom_site_label_1
_geom_angle_atom_site_label_2
_geom_angle_atom_site_label_3
_geom_angle
C54 O1 C48 117.45(12)
C44 O2 C47 117.81(13)
C41 O3 C40 118.49(14)
C38 O4 C39 115.22(13)
C103 O5 C102 118.00(12)
C98 O6 C101 117.88(14)
C95 O7 C94 116.89(13)
C92 O8 C93 117.27(12)
C4 N1 C1 108.03(13)
C4 N1 H1N 123.9(14)
C1 N1 H1N 127.9(14)
C9 N2 C6 107.35(12)
C11 N3 C14 108.49(13)
C11 N3 H3N 123.7(14)
C14 N3 H3N 127.8(14)
C16 N4 C19 107.37(12)
C58 N5 C55 110.39(13)
C58 N5 H5N 123.7(14)
C55 N5 H5N 125.9(14)
C60 N6 C63 105.42(13)
C65 N7 C68 110.29(13)
C65 N7 H7N 125.1(14)
C68 N7 H7N 124.5(14)
C73 N8 C70 105.42(13)
N1 C1 C20 125.60(14)
N1 C1 C2 108.31(13)
C20 C1 C2 126.06(13)
C3 C2 C1 107.64(13)
C3 C2 H2 126.2
C1 C2 H2 126.2
C2 C3 C4 107.36(14)
C2 C3 H3 126.3
C4 C3 H3 126.3
N1 C4 C5 125.81(14)
N1 C4 C3 108.66(13)
C5 C4 C3 125.51(14)
C4 C5 C6 125.58(14)
C4 C5 C33 117.63(13)
C6 C5 C33 116.80(13)
N2 C6 C5 126.14(13)
N2 C6 C7 108.84(13)
C5 C6 C7 124.97(14)
C8 C7 C6 107.22(14)
C8 C7 H7 126.4
C6 C7 H7 126.4
C7 C8 C9 107.76(14)
C7 C8 H8 126.1
C9 C8 H8 126.1
N2 C9 C10 126.24(14)
N2 C9 C8 108.80(13)
C10 C9 C8 124.92(14)
C11 C10 C9 124.61(14)
C11 C10 C21 118.03(13)
C9 C10 C21 117.36(13)
N3 C11 C10 125.55(14)
N3 C11 C12 108.17(13)
C10 C11 C12 126.16(14)
C13 C12 C11 107.54(14)
C13 C12 H12 126.2
C11 C12 H12 126.2
C12 C13 C14 107.62(14)
C12 C13 H13 126.2
C14 C13 H13 126.2
N3 C14 C15 126.08(13)
N3 C14 C13 108.14(13)
C15 C14 C13 125.69(14)
C14 C15 C16 125.15(13)
C14 C15 C49 118.69(13)
C16 C15 C49 116.08(12)
N4 C16 C15 126.24(13)
N4 C16 C17 109.09(13)
C15 C16 C17 124.57(14)
C18 C17 C16 107.10(14)
C18 C17 H17 126.5
C16 C17 H17 126.5
C17 C18 C19 107.73(13)
C17 C18 H18 126.1
C19 C18 H18 126.1
N4 C19 C20 125.83(13)
N4 C19 C18 108.63(13)
C20 C19 C18 125.45(13)
C19 C20 C1 125.15(13)
C19 C20 C27 119.37(13)
C1 C20 C27 115.46(13)
C22 C21 C26 118.37(14)
C22 C21 C10 119.86(14)
C26 C21 C10 121.77(14)
C23 C22 C21 120.92(15)
C23 C22 H22 119.5
C21 C22 H22 119.5
C24 C23 C22 120.02(16)
C24 C23 H23 120.0
C22 C23 H23 120.0
C23 C24 C25 119.92(15)
C23 C24 H24 120.0
C25 C24 H24 120.0
C24 C25 C26 119.91(16)
C24 C25 H25 120.0
C26 C25 H25 120.0
C25 C26 C21 120.83(16)
C25 C26 H26 119.6
C21 C26 H26 119.6
C28 C27 C32 118.94(14)
C28 C27 C20 121.59(13)
C32 C27 C20 119.37(13)
C27 C28 C29 120.17(15)
C27 C28 H28 119.9
C29 C28 H28 119.9
C30 C29 C28 120.40(16)
C30 C29 H29 119.8
C28 C29 H29 119.8
C31 C30 C29 119.86(16)
C31 C30 H30 120.1
C29 C30 H30 120.1
C30 C31 C32 120.11(16)
C30 C31 H31 119.9
C32 C31 H31 119.9
C31 C32 C27 120.51(15)
C31 C32 H32 119.7
C27 C32 H32 119.7
C38 C33 C34 118.16(15)
C38 C33 C5 120.24(14)
C34 C33 C5 121.57(15)
C35 C34 C33 120.59(17)
C35 C34 H34 119.7
C33 C34 H34 119.7
C36 C35 C34 119.87(16)
C36 C35 H35 120.1
C34 C35 H35 120.1
C37 C36 C35 120.38(16)
C37 C36 H36 119.8
C35 C36 H36 119.8
C36 C37 C38 119.64(18)
C36 C37 H37 120.2
C38 C37 H37 120.2
O4 C38 C37 121.09(16)
O4 C38 C33 117.86(14)
C37 C38 C33 121.04(15)
O4 C39 C40 108.70(15)
O4 C39 H39A 110.0
C40 C39 H39A 110.0
O4 C39 H39B 109.9
C40 C39 H39B 109.9
H39A C39 H39B 108.3
O3 C40 C39 106.86(15)
O3 C40 H40A 110.4
C39 C40 H40A 110.4
O3 C40 H40B 110.4
C39 C40 H40B 110.4
H40A C40 H40B 108.6
O3 C41 C46 114.89(16)
O3 C41 C42 125.47(17)
C46 C41 C42 119.64(17)
C41 C42 C43 119.54(17)
C41 C42 H42 120.2
C43 C42 H42 120.2
C44 C43 C42 120.51(16)
C44 C43 H43 119.7
C42 C43 H43 119.7
O2 C44 C43 117.60(15)
O2 C44 C45 122.55(16)
C43 C44 C45 119.78(16)
C46 C45 C44 119.72(16)
C46 C45 H45 120.1
C44 C45 H45 120.1
C45 C46 C41 120.69(17)
C45 C46 H46 119.7
C41 C46 H46 119.7
O2 C47 C48 112.18(15)
O2 C47 H47A 109.2
C48 C47 H47A 109.2
O2 C47 H47B 109.2
C48 C47 H47B 109.2
H47A C47 H47B 107.9
O1 C48 C47 109.08(13)
O1 C48 H48A 109.9
C47 C48 H48A 109.9
O1 C48 H48B 109.9
C47 C48 H48B 109.9
H48A C48 H48B 108.3
C50 C49 C54 118.71(14)
C50 C49 C15 120.68(13)
C54 C49 C15 120.47(14)
C51 C50 C49 121.22(15)
C51 C50 H50 119.4
C49 C50 H50 119.4
C52 C51 C50 119.27(15)
C52 C51 H51 120.4
C50 C51 H51 120.4
C51 C52 C53 120.91(15)
C51 C52 H52 119.5
C53 C52 H52 119.5
C52 C53 C54 119.76(15)
C52 C53 H53 120.1
C54 C53 H53 120.1
O1 C54 C53 123.68(14)
O1 C54 C49 116.19(13)
C53 C54 C49 120.12(15)
N5 C55 C74 126.90(14)
N5 C55 C56 106.06(14)
C74 C55 C56 127.00(15)
C57 C56 C55 108.70(15)
C57 C56 H56 125.7
C55 C56 H56 125.7
C56 C57 C58 108.35(15)
C56 C57 H57 125.8
C58 C57 H57 125.8
N5 C58 C59 126.27(14)
N5 C58 C57 106.45(14)
C59 C58 C57 127.23(15)
C58 C59 C60 124.90(15)
C58 C59 C87 116.90(14)
C60 C59 C87 118.14(15)
N6 C60 C59 126.15(15)
N6 C60 C61 110.59(14)
C59 C60 C61 123.16(15)
C62 C61 C60 106.90(15)
C62 C61 H61 126.6
C60 C61 H61 126.6
C61 C62 C63 106.60(15)
C61 C62 H62 126.7
C63 C62 H62 126.7
N6 C63 C64 125.11(15)
N6 C63 C62 110.45(14)
C64 C63 C62 124.41(15)
C65 C64 C63 124.81(15)
C65 C64 C75 116.72(14)
C63 C64 C75 118.44(14)
N7 C65 C64 126.85(14)
N7 C65 C66 106.57(14)
C64 C65 C66 126.44(15)
C67 C66 C65 108.21(15)
C67 C66 H66 125.9
C65 C66 H66 125.9
C66 C67 C68 108.34(15)
C66 C67 H67 125.8
C68 C67 H67 125.8
N7 C68 C69 127.18(14)
N7 C68 C67 106.58(14)
C69 C68 C67 126.24(15)
C68 C69 C70 125.10(14)
C68 C69 C108 114.65(14)
C70 C69 C108 120.25(14)
N8 C70 C69 125.45(14)
N8 C70 C71 110.43(14)
C69 C70 C71 124.12(14)
C72 C71 C70 106.79(14)
C72 C71 H71 126.6
C70 C71 H71 126.6
C71 C72 C73 106.56(14)
C71 C72 H72 126.7
C73 C72 H72 126.7
N8 C73 C74 124.98(15)
N8 C73 C72 110.78(14)
C74 C73 C72 124.04(15)
C55 C74 C73 125.46(15)
C55 C74 C81 115.95(14)
C73 C74 C81 118.54(14)
C76 C75 C80 118.41(15)
C76 C75 C64 121.21(15)
C80 C75 C64 120.38(15)
C77 C76 C75 120.78(17)
C77 C76 H76 119.6
C75 C76 H76 119.6
C78 C77 C76 120.36(18)
C78 C77 H77 119.8
C76 C77 H77 119.8
C79 C78 C77 119.62(16)
C79 C78 H78 120.2
C77 C78 H78 120.2
C78 C79 C80 120.43(17)
C78 C79 H79 119.8
C80 C79 H79 119.8
C79 C80 C75 120.39(17)
C79 C80 H80 119.8
C75 C80 H80 119.8
C82 C81 C86 118.42(16)
C82 C81 C74 120.55(15)
C86 C81 C74 121.01(16)
C83 C82 C81 120.45(17)
C83 C82 H82 119.8
C81 C82 H82 119.8
C84 C83 C82 120.43(18)
C84 C83 H83 119.8
C82 C83 H83 119.8
C85 C84 C83 119.74(17)
C85 C84 H84 120.1
C83 C84 H84 120.1
C84 C85 C86 120.15(19)
C84 C85 H85 119.9
C86 C85 H85 119.9
C85 C86 C81 120.71(19)
C85 C86 H86 119.6
C81 C86 H86 119.6
C88 C87 C92 118.12(15)
C88 C87 C59 120.45(15)
C92 C87 C59 121.42(14)
C89 C88 C87 121.46(17)
C89 C88 H88 119.3
C87 C88 H88 119.3
C90 C89 C88 119.54(16)
C90 C89 H89 120.2
C88 C89 H89 120.2
C89 C90 C91 120.71(16)
C89 C90 H90 119.6
C91 C90 H90 119.6
C92 C91 C90 119.71(17)
C92 C91 H91 120.1
C90 C91 H91 120.1
O8 C92 C91 123.19(15)
O8 C92 C87 116.41(14)
C91 C92 C87 120.40(15)
O8 C93 C94 108.59(13)
O8 C93 H93A 110.0
C94 C93 H93A 110.0
O8 C93 H93B 110.0
C94 C93 H93B 110.0
H93A C93 H93B 108.4
O7 C94 C93 111.17(14)
O7 C94 H94A 109.4
C93 C94 H94A 109.4
O7 C94 H94B 109.4
C93 C94 H94B 109.4
H94A C94 H94B 108.0
O7 C95 C96 117.22(15)
O7 C95 C100 122.90(15)
C96 C95 C100 119.75(16)
C97 C96 C95 120.42(16)
C97 C96 H96 119.8
C95 C96 H96 119.8
C96 C97 C98 119.59(16)
C96 C97 H97 120.2
C98 C97 H97 120.2
O6 C98 C97 124.91(15)
O6 C98 C99 115.39(15)
C97 C98 C99 119.70(16)
C100 C99 C98 120.68(16)
C100 C99 H99 119.7
C98 C99 H99 119.7
C99 C100 C95 119.83(16)
C99 C100 H100 120.1
C95 C100 H100 120.1
O6 C101 C102 106.87(14)
O6 C101 H10A 110.3
C102 C101 H10A 110.3
O6 C101 H10B 110.3
C102 C101 H10B 110.3
H10A C101 H10B 108.6
O5 C102 C101 107.01(13)
O5 C102 H10C 110.3
C101 C102 H10C 110.3
O5 C102 H10D 110.3
C101 C102 H10D 110.3
H10C C102 H10D 108.6
O5 C103 C104 123.63(16)
O5 C103 C108 115.69(14)
C104 C103 C108 120.66(16)
C105 C104 C103 119.25(17)
C105 C104 H104 120.4
C103 C104 H104 120.4
C106 C105 C104 121.13(16)
C106 C105 H105 119.4
C104 C105 H105 119.4
C105 C106 C107 119.27(17)
C105 C106 H106 120.4
C107 C106 H106 120.4
C108 C107 C106 120.98(17)
C108 C107 H107 119.5
C106 C107 H107 119.5
C107 C108 C103 118.56(15)
C107 C108 C69 122.08(15)
C103 C108 C69 119.00(14)

loop_
_geom_bond_atom_site_label_1
_geom_bond_atom_site_label_2
_geom_bond_distance
O1 C54 1.3693(19)
O1 C48 1.4308(19)
O2 C44 1.379(2)
O2 C47 1.423(2)
O3 C41 1.368(2)
O3 C40 1.415(2)
O4 C38 1.378(2)
O4 C39 1.421(2)
O5 C103 1.366(2)
O5 C102 1.430(2)
O6 C98 1.368(2)
O6 C101 1.420(2)
O7 C95 1.381(2)
O7 C94 1.428(2)
O8 C92 1.3770(19)
O8 C93 1.430(2)
N1 C4 1.3659(19)
N1 C1 1.3704(18)
N1 H1N 0.88(2)
N2 C9 1.3715(19)
N2 C6 1.373(2)
N3 C11 1.3693(19)
N3 C14 1.3664(19)
N3 H3N 0.85(2)
N4 C16 1.3661(19)
N4 C19 1.3760(18)
N5 C58 1.374(2)
N5 C55 1.376(2)
N5 H5N 0.86(2)
N6 C60 1.364(2)
N6 C63 1.370(2)
N7 C65 1.369(2)
N7 C68 1.370(2)
N7 H7N 0.87(2)
N8 C73 1.364(2)
N8 C70 1.372(2)
C1 C20 1.401(2)
C1 C2 1.433(2)
C2 C3 1.353(2)
C2 H2 0.9500
C3 C4 1.432(2)
C3 H3 0.9500
C4 C5 1.394(2)
C5 C6 1.395(2)
C5 C33 1.493(2)
C6 C7 1.444(2)
C7 C8 1.344(2)
C7 H7 0.9500
C8 C9 1.439(2)
C8 H8 0.9500
C9 C10 1.402(2)
C10 C11 1.400(2)
C10 C21 1.502(2)
C11 C12 1.436(2)
C12 C13 1.352(2)
C12 H12 0.9500
C13 C14 1.438(2)
C13 H13 0.9500
C14 C15 1.399(2)
C15 C16 1.404(2)
C15 C49 1.500(2)
C16 C17 1.443(2)
C17 C18 1.346(2)
C17 H17 0.9500
C18 C19 1.438(2)
C18 H18 0.9500
C19 C20 1.397(2)
C20 C27 1.4953(19)
C21 C22 1.389(2)
C21 C26 1.389(2)
C22 C23 1.388(2)
C22 H22 0.9500
C23 C24 1.381(3)
C23 H23 0.9500
C24 C25 1.379(3)
C24 H24 0.9500
C25 C26 1.393(2)
C25 H25 0.9500
C26 H26 0.9500
C27 C28 1.384(2)
C27 C32 1.389(2)
C28 C29 1.385(2)
C28 H28 0.9500
C29 C30 1.375(3)
C29 H29 0.9500
C30 C31 1.375(3)
C30 H30 0.9500
C31 C32 1.382(2)
C31 H31 0.9500
C32 H32 0.9500
C33 C38 1.391(2)
C33 C34 1.392(2)
C34 C35 1.385(2)
C34 H34 0.9500
C35 C36 1.376(3)
C35 H35 0.9500
C36 C37 1.376(3)
C36 H36 0.9500
C37 C38 1.379(2)
C37 H37 0.9500
C39 C40 1.491(3)
C39 H39A 0.9900
C39 H39B 0.9900
C40 H40A 0.9900
C40 H40B 0.9900
C41 C46 1.383(3)
C41 C42 1.387(3)
C42 C43 1.388(2)
C42 H42 0.9500
C43 C44 1.378(3)
C43 H43 0.9500
C44 C45 1.388(2)
C45 C46 1.377(2)
C45 H45 0.9500
C46 H46 0.9500
C47 C48 1.499(2)
C47 H47A 0.9900
C47 H47B 0.9900
C48 H48A 0.9900
C48 H48B 0.9900
C49 C50 1.390(2)
C49 C54 1.402(2)
C50 C51 1.388(2)
C50 H50 0.9500
C51 C52 1.378(2)
C51 H51 0.9500
C52 C53 1.385(2)
C52 H52 0.9500
C53 C54 1.391(2)
C53 H53 0.9500
C55 C74 1.397(2)
C55 C56 1.429(2)
C56 C57 1.350(2)
C56 H56 0.9500
C57 C58 1.427(2)
C57 H57 0.9500
C58 C59 1.399(2)
C59 C60 1.403(2)
C59 C87 1.496(2)
C60 C61 1.449(2)
C61 C62 1.339(2)
C61 H61 0.9500
C62 C63 1.451(2)
C62 H62 0.9500
C63 C64 1.405(2)
C64 C65 1.401(2)
C64 C75 1.493(2)
C65 C66 1.427(2)
C66 C67 1.353(2)
C66 H66 0.9500
C67 C68 1.425(2)
C67 H67 0.9500
C68 C69 1.398(2)
C69 C70 1.399(2)
C69 C108 1.498(2)
C70 C71 1.450(2)
C71 C72 1.344(2)
C71 H71 0.9500
C72 C73 1.451(2)
C72 H72 0.9500
C73 C74 1.407(2)
C74 C81 1.495(2)
C75 C76 1.392(2)
C75 C80 1.391(2)
C76 C77 1.383(3)
C76 H76 0.9500
C77 C78 1.377(3)
C77 H77 0.9500
C78 C79 1.377(3)
C78 H78 0.9500
C79 C80 1.390(2)
C79 H79 0.9500
C80 H80 0.9500
C81 C82 1.389(2)
C81 C86 1.390(3)
C82 C83 1.385(2)
C82 H82 0.9500
C83 C84 1.376(3)
C83 H83 0.9500
C84 C85 1.374(3)
C84 H84 0.9500
C85 C86 1.387(3)
C85 H85 0.9500
C86 H86 0.9500
C87 C88 1.392(2)
C87 C92 1.401(2)
C88 C89 1.386(2)
C88 H88 0.9500
C89 C90 1.369(3)
C89 H89 0.9500
C90 C91 1.388(2)
C90 H90 0.9500
C91 C92 1.390(2)
C91 H91 0.9500
C93 C94 1.500(2)
C93 H93A 0.9900
C93 H93B 0.9900
C94 H94A 0.9900
C94 H94B 0.9900
C95 C96 1.387(2)
C95 C100 1.386(2)
C96 C97 1.389(2)
C96 H96 0.9500
C97 C98 1.385(2)
C97 H97 0.9500
C98 C99 1.390(2)
C99 C100 1.376(2)
C99 H99 0.9500
C100 H100 0.9500
C101 C102 1.498(2)
C101 H10A 0.9900
C101 H10B 0.9900
C102 H10C 0.9900
C102 H10D 0.9900
C103 C104 1.386(2)
C103 C108 1.401(2)
C104 C105 1.380(3)
C104 H104 0.9500
C105 C106 1.377(3)
C105 H105 0.9500
C106 C107 1.390(2)
C106 H106 0.9500
C107 C108 1.383(2)
C107 H107 0.9500

loop_
_geom_torsion_atom_site_label_1
_geom_torsion_atom_site_label_2
_geom_torsion_atom_site_label_3
_geom_torsion_atom_site_label_4
_geom_torsion
C4 N1 C1 C20 -178.14(14)
C4 N1 C1 C2 -0.17(17)
N1 C1 C2 C3 -0.25(17)
C20 C1 C2 C3 177.71(15)
C1 C2 C3 C4 0.54(17)
C1 N1 C4 C5 -178.02(15)
C1 N1 C4 C3 0.50(17)
C2 C3 C4 N1 -0.66(18)
C2 C3 C4 C5 177.87(15)
N1 C4 C5 C6 -0.2(3)
C3 C4 C5 C6 -178.46(15)
N1 C4 C5 C33 179.61(14)
C3 C4 C5 C33 1.3(2)
C9 N2 C6 C5 175.75(15)
C9 N2 C6 C7 -1.86(17)
C4 C5 C6 N2 2.1(3)
C33 C5 C6 N2 -177.71(14)
C4 C5 C6 C7 179.33(16)
C33 C5 C6 C7 -0.5(2)
N2 C6 C7 C8 2.04(18)
C5 C6 C7 C8 -175.60(15)
C6 C7 C8 C9 -1.36(18)
C6 N2 C9 C10 179.02(15)
C6 N2 C9 C8 1.03(17)
C7 C8 C9 N2 0.25(18)
C7 C8 C9 C10 -177.77(15)
N2 C9 C10 C11 -9.5(3)
C8 C9 C10 C11 168.15(15)
N2 C9 C10 C21 171.26(14)
C8 C9 C10 C21 -11.1(2)
C14 N3 C11 C10 -175.26(14)
C14 N3 C11 C12 0.95(17)
C9 C10 C11 N3 2.7(2)
C21 C10 C11 N3 -178.05(14)
C9 C10 C11 C12 -172.80(15)
C21 C10 C11 C12 6.4(2)
N3 C11 C12 C13 -1.79(18)
C10 C11 C12 C13 174.39(15)
C11 C12 C13 C14 1.87(18)
C11 N3 C14 C15 -176.75(14)
C11 N3 C14 C13 0.19(17)
C12 C13 C14 N3 -1.33(18)
C12 C13 C14 C15 175.63(15)
N3 C14 C15 C16 8.6(2)
C13 C14 C15 C16 -167.82(15)
N3 C14 C15 C49 -174.73(14)
C13 C14 C15 C49 8.8(2)
C19 N4 C16 C15 176.38(14)
C19 N4 C16 C17 -0.16(17)
C14 C15 C16 N4 -7.8(2)
C49 C15 C16 N4 175.48(14)
C14 C15 C16 C17 168.24(15)
C49 C15 C16 C17 -8.5(2)
N4 C16 C17 C18 1.80(18)
C15 C16 C17 C18 -174.80(15)
C16 C17 C18 C19 -2.63(19)
C16 N4 C19 C20 175.43(14)
C16 N4 C19 C18 -1.45(17)
C17 C18 C19 N4 2.62(18)
C17 C18 C19 C20 -174.28(15)
N4 C19 C20 C1 -2.5(2)
C18 C19 C20 C1 173.82(15)
N4 C19 C20 C27 179.34(14)
C18 C19 C20 C27 -4.3(2)
N1 C1 C20 C19 7.2(2)
C2 C1 C20 C19 -170.44(15)
N1 C1 C20 C27 -174.65(14)
C2 C1 C20 C27 7.7(2)
C11 C10 C21 C22 106.21(17)
C9 C10 C21 C22 -74.53(19)
C11 C10 C21 C26 -73.8(2)
C9 C10 C21 C26 105.46(18)
C26 C21 C22 C23 1.9(2)
C10 C21 C22 C23 -178.08(15)
C21 C22 C23 C24 -0.8(3)
C22 C23 C24 C25 -0.5(3)
C23 C24 C25 C26 0.6(3)
C24 C25 C26 C21 0.5(3)
C22 C21 C26 C25 -1.8(3)
C10 C21 C26 C25 178.24(16)
C19 C20 C27 C28 64.7(2)
C1 C20 C27 C28 -113.58(17)
C19 C20 C27 C32 -119.13(17)
C1 C20 C27 C32 62.6(2)
C32 C27 C28 C29 -0.4(3)
C20 C27 C28 C29 175.80(17)
C27 C28 C29 C30 -1.0(3)
C28 C29 C30 C31 1.3(3)
C29 C30 C31 C32 -0.2(3)
C30 C31 C32 C27 -1.1(3)
C28 C27 C32 C31 1.4(3)
C20 C27 C32 C31 -174.85(16)
C4 C5 C33 C38 76.3(2)
C6 C5 C33 C38 -103.85(17)
C4 C5 C33 C34 -105.59(18)
C6 C5 C33 C34 74.2(2)
C38 C33 C34 C35 3.2(2)
C5 C33 C34 C35 -174.90(15)
C33 C34 C35 C36 1.8(3)
C34 C35 C36 C37 -3.8(3)
C35 C36 C37 C38 0.7(3)
C39 O4 C38 C37 -67.4(2)
C39 O4 C38 C33 113.69(17)
C36 C37 C38 O4 -174.46(16)
C36 C37 C38 C33 4.4(3)
C34 C33 C38 O4 172.60(14)
C5 C33 C38 O4 -9.3(2)
C34 C33 C38 C37 -6.3(2)
C5 C33 C38 C37 171.82(15)
C38 O4 C39 C40 -158.97(15)
C41 O3 C40 C39 169.27(17)
O4 C39 C40 O3 66.1(2)
C40 O3 C41 C46 -172.74(18)
C40 O3 C41 C42 6.8(3)
O3 C41 C42 C43 -176.29(18)
C46 C41 C42 C43 3.2(3)
C41 C42 C43 C44 -1.1(3)
C47 O2 C44 C43 -140.71(16)
C47 O2 C44 C45 42.5(2)
C42 C43 C44 O2 -179.11(16)
C42 C43 C44 C45 -2.3(3)
O2 C44 C45 C46 -179.85(16)
C43 C44 C45 C46 3.5(3)
C44 C45 C46 C41 -1.3(3)
O3 C41 C46 C45 177.53(17)
C42 C41 C46 C45 -2.1(3)
C44 O2 C47 C48 -114.61(16)
C54 O1 C48 C47 178.28(14)
O2 C47 C48 O1 73.47(18)
C14 C15 C49 C50 -102.75(17)
C16 C15 C49 C50 74.22(18)
C14 C15 C49 C54 81.57(18)
C16 C15 C49 C54 -101.46(16)
C54 C49 C50 C51 1.3(2)
C15 C49 C50 C51 -174.46(14)
C49 C50 C51 C52 -0.3(2)
C50 C51 C52 C53 -0.5(2)
C51 C52 C53 C54 0.4(2)
C48 O1 C54 C53 3.5(2)
C48 O1 C54 C49 -177.50(14)
C52 C53 C54 O1 179.50(14)
C52 C53 C54 C49 0.6(2)
C50 C49 C54 O1 179.59(13)
C15 C49 C54 O1 -4.6(2)
C50 C49 C54 C53 -1.4(2)
C15 C49 C54 C53 174.36(14)
C58 N5 C55 C74 -176.07(16)
C58 N5 C55 C56 1.72(19)
N5 C55 C56 C57 -2.3(2)
C74 C55 C56 C57 175.50(17)
C55 C56 C57 C58 2.0(2)
C55 N5 C58 C59 -178.08(16)
C55 N5 C58 C57 -0.55(18)
C56 C57 C58 N5 -0.9(2)
C56 C57 C58 C59 176.58(17)
N5 C58 C59 C60 8.5(3)
C57 C58 C59 C60 -168.53(17)
N5 C58 C59 C87 -174.43(15)
C57 C58 C59 C87 8.6(3)
C63 N6 C60 C59 177.09(16)
C63 N6 C60 C61 0.62(19)
C58 C59 C60 N6 -8.9(3)
C87 C59 C60 N6 174.09(15)
C58 C59 C60 C61 167.19(17)
C87 C59 C60 C61 -9.9(2)
N6 C60 C61 C62 0.6(2)
C59 C60 C61 C62 -176.03(17)
C60 C61 C62 C63 -1.4(2)
C60 N6 C63 C64 176.68(16)
C60 N6 C63 C62 -1.53(19)
C61 C62 C63 N6 1.9(2)
C61 C62 C63 C64 -176.30(17)
N6 C63 C64 C65 -0.9(3)
C62 C63 C64 C65 177.10(17)
N6 C63 C64 C75 -178.59(15)
C62 C63 C64 C75 -0.6(3)
C68 N7 C65 C64 -175.29(17)
C68 N7 C65 C66 0.7(2)
C63 C64 C65 N7 6.1(3)
C75 C64 C65 N7 -176.18(16)
C63 C64 C65 C66 -169.20(18)
C75 C64 C65 C66 8.6(3)
N7 C65 C66 C67 -1.0(2)
C64 C65 C66 C67 175.10(18)
C65 C66 C67 C68 0.8(2)
C65 N7 C68 C69 -179.59(17)
C65 N7 C68 C67 -0.3(2)
C66 C67 C68 N7 -0.3(2)
C66 C67 C68 C69 178.98(18)
N7 C68 C69 C70 3.5(3)
C67 C68 C69 C70 -175.70(18)
N7 C68 C69 C108 -176.59(16)
C67 C68 C69 C108 4.2(3)
C73 N8 C70 C69 -179.94(15)
C73 N8 C70 C71 -0.10(18)
C68 C69 C70 N8 -3.8(3)
C108 C69 C70 N8 176.33(15)
C68 C69 C70 C71 176.41(16)
C108 C69 C70 C71 -3.5(2)
N8 C70 C71 C72 0.89(19)
C69 C70 C71 C72 -179.27(16)
C70 C71 C72 C73 -1.24(18)
C70 N8 C73 C74 174.20(15)
C70 N8 C73 C72 -0.69(18)
C71 C72 C73 N8 1.26(19)
C71 C72 C73 C74 -173.68(16)
N5 C55 C74 C73 -0.5(3)
C56 C55 C74 C73 -177.84(17)
N5 C55 C74 C81 176.74(15)
C56 C55 C74 C81 -0.6(3)
N8 C73 C74 C55 -4.0(3)
C72 C73 C74 C55 170.26(16)
N8 C73 C74 C81 178.86(15)
C72 C73 C74 C81 -6.9(2)
C65 C64 C75 C76 -115.81(18)
C63 C64 C75 C76 62.1(2)
C65 C64 C75 C80 64.7(2)
C63 C64 C75 C80 -117.39(18)
C80 C75 C76 C77 0.1(2)
C64 C75 C76 C77 -179.34(16)
C75 C76 C77 C78 -0.1(3)
C76 C77 C78 C79 0.3(3)
C77 C78 C79 C80 -0.5(3)
C78 C79 C80 C75 0.5(2)
C76 C75 C80 C79 -0.4(2)
C64 C75 C80 C79 179.12(14)
C55 C74 C81 C82 -63.9(2)
C73 C74 C81 C82 113.50(18)
C55 C74 C81 C86 114.60(19)
C73 C74 C81 C86 -68.0(2)
C86 C81 C82 C83 -3.1(3)
C74 C81 C82 C83 175.49(15)
C81 C82 C83 C84 0.7(3)
C82 C83 C84 C85 1.7(3)
C83 C84 C85 C86 -1.6(3)
C84 C85 C86 C81 -0.9(3)
C82 C81 C86 C85 3.2(3)
C74 C81 C86 C85 -175.38(18)
C58 C59 C87 C88 -68.9(2)
C60 C59 C87 C88 108.39(19)
C58 C59 C87 C92 110.46(18)
C60 C59 C87 C92 -72.3(2)
C92 C87 C88 C89 -0.6(3)
C59 C87 C88 C89 178.81(16)
C87 C88 C89 C90 -1.2(3)
C88 C89 C90 C91 1.0(3)
C89 C90 C91 C92 0.9(3)
C93 O8 C92 C91 -1.6(2)
C93 O8 C92 C87 178.07(14)
C90 C91 C92 O8 176.93(15)
C90 C91 C92 C87 -2.7(2)
C88 C87 C92 O8 -177.16(15)
C59 C87 C92 O8 3.5(2)
C88 C87 C92 C91 2.5(2)
C59 C87 C92 C91 -176.88(15)
C92 O8 C93 C94 -169.72(14)
C95 O7 C94 C93 124.87(16)
O8 C93 C94 O7 -72.89(18)
C94 O7 C95 C96 140.76(16)
C94 O7 C95 C100 -43.4(2)
O7 C95 C96 C97 177.01(15)
C100 C95 C96 C97 1.1(3)
C95 C96 C97 C98 0.4(3)
C101 O6 C98 C97 17.6(2)
C101 O6 C98 C99 -162.60(15)
C96 C97 C98 O6 178.51(16)
C96 C97 C98 C99 -1.3(3)
O6 C98 C99 C100 -179.20(16)
C97 C98 C99 C100 0.6(3)
C98 C99 C100 C95 0.9(3)
O7 C95 C100 C99 -177.44(16)
C96 C95 C100 C99 -1.7(3)
C98 O6 C101 C102 167.54(14)
C103 O5 C102 C101 171.31(14)
O6 C101 C102 O5 -62.26(17)
C102 O5 C103 C104 26.6(2)
C102 O5 C103 C108 -154.69(15)
O5 C103 C104 C105 175.43(16)
C108 C103 C104 C105 -3.2(3)
C103 C104 C105 C106 -0.4(3)
C104 C105 C106 C107 2.8(3)
C105 C106 C107 C108 -1.7(3)
C106 C107 C108 C103 -1.7(3)
C106 C107 C108 C69 171.36(17)
O5 C103 C108 C107 -174.53(15)
C104 C103 C108 C107 4.2(2)
O5 C103 C108 C69 12.2(2)
C104 C103 C108 C69 -169.12(15)
C68 C69 C108 C107 -95.8(2)
C70 C69 C108 C107 84.1(2)
C68 C69 C108 C103 77.3(2)
C70 C69 C108 C103 -102.81(19)
